data_4301955
loop_
_publ_author_name
'Cheng Rong'
'Zhiwu Yu'
'Qiang Wang'
'Shou-Tian Zheng'
'Chun-Yang Pan'
'Feng Deng'
'Guo-Yu Yang'

_publ_contact_author_address
; 
State Key Laboratory of Structural Chemistry
Fujian Institute of Research on the structure of matter
Chinese Academy of Sciences
Fuzhou, Fujian 350002
P. R. China
;
_publ_contact_author_email ygy@fjirsm.ac.cn
_publ_contact_author_fax '86 591 83710051'
_publ_contact_author_name 'Professor Guo-Yu Yang'
_publ_contact_author_phone '86 591 83710051'
_publ_section_title
;
Aluminoborates with Open Frameworks: Syntheses, Structures, and Properties
;
_journal_name_full 'Inorganic Chemistry'
_journal_page_first 3650
_journal_page_last 3659
_journal_paper_doi 10.1021/ic802124v
_journal_volume 48
_journal_year 2009
_chemical_formula_sum 'Al B5 H8 K2 O14'
_chemical_formula_weight 391.29
_chemical_name_systematic
; 
 ? 
;
_space_group_IT_number 20
_symmetry_cell_setting orthorhombic
_symmetry_space_group_name_Hall 'C 2c 2'
_symmetry_space_group_name_H-M 'C 2 2 21'
_atom_sites_solution_primary direct
_atom_sites_solution_secondary difmap
_audit_creation_method SHELXL-97
_cell_angle_alpha 90.00
_cell_angle_beta 90.00
_cell_angle_gamma 90.00
_cell_formula_units_Z 4
_cell_length_a 9.340(3)
_cell_length_b 10.308(3)
_cell_length_c 13.777(5)
_cell_measurement_reflns_used 1392
_cell_measurement_temperature 293(2)
_cell_measurement_theta_max 27.4603
_cell_measurement_theta_min 2.9433
_cell_volume 1326.4(7)
_computing_cell_refinement 'CrystalClear (Rigaku/MSC Inc., 2005)'
_computing_data_collection 'CrystalClear (Rigaku/MSC Inc., 2005)'
_computing_data_reduction 'CrystalClear (Rigaku/MSC Inc., 2005)'
_computing_structure_refinement 'SHELXL-97 (Sheldrick, 1997)'
_computing_structure_solution 'SHELXS-97 (Sheldrick, 1990)'
_diffrn_ambient_temperature 293(2)
_diffrn_detector_area_resol_mean 28.5714
_diffrn_measured_fraction_theta_full 0.976
_diffrn_measured_fraction_theta_max 0.976
_diffrn_measurement_device_type 'Saturn70 (4x4 bin mode)'
_diffrn_measurement_method CCD_Profile_fitting
_diffrn_radiation_monochromator graphite
_diffrn_radiation_source 'fine-focus sealed tube'
_diffrn_radiation_type MoK\a
_diffrn_radiation_wavelength 0.71073
_diffrn_reflns_av_R_equivalents 0.0184
_diffrn_reflns_av_sigmaI/netI 0.0232
_diffrn_reflns_limit_h_max 12
_diffrn_reflns_limit_h_min -12
_diffrn_reflns_limit_k_max 12
_diffrn_reflns_limit_k_min -13
_diffrn_reflns_limit_l_max 17
_diffrn_reflns_limit_l_min -10
_diffrn_reflns_number 3836
_diffrn_reflns_theta_full 27.50
_diffrn_reflns_theta_max 27.50
_diffrn_reflns_theta_min 2.96
_exptl_absorpt_coefficient_mu 0.851
_exptl_absorpt_correction_T_max 1.0000
_exptl_absorpt_correction_T_min 0.8661
_exptl_absorpt_correction_type multi-scan
_exptl_crystal_colour Colorless
_exptl_crystal_density_diffrn 1.959
_exptl_crystal_density_method 'not measured'
_exptl_crystal_description Prism
_exptl_crystal_F_000 784
_exptl_crystal_size_max 0.3300
_exptl_crystal_size_mid 0.2200
_exptl_crystal_size_min 0.2200
_refine_diff_density_max 0.328
_refine_diff_density_min -0.288
_refine_diff_density_rms 0.054
_refine_ls_abs_structure_details 'Flack H D (1983), Acta Cryst. A39, 876-881'
_refine_ls_abs_structure_Flack 0.00(5)
_refine_ls_extinction_method none
_refine_ls_goodness_of_fit_ref 1.085
_refine_ls_matrix_type full
_refine_ls_number_parameters 111
_refine_ls_number_reflns 1490
_refine_ls_number_restraints 0
_refine_ls_restrained_S_all 1.085
_refine_ls_R_factor_all 0.0259
_refine_ls_R_factor_gt 0.0249
_refine_ls_shift/su_max 0.000
_refine_ls_shift/su_mean 0.000
_refine_ls_structure_factor_coef Fsqd
_refine_ls_weighting_details 'calc w=1/[\s^2^(Fo^2^)+(0.0475P)^2^+0.4157P] where P=(Fo^2^+2Fc^2^)/3'
_refine_ls_weighting_scheme calc
_refine_ls_wR_factor_gt 0.0732
_refine_ls_wR_factor_ref 0.0736
_reflns_number_gt 1429
_reflns_number_total 1490
_reflns_threshold_expression >2sigma(I)
_cod_data_source_file ic802124v_si_002_4.cif
_cod_data_source_block Compound_4
_cod_depositor_comments
;
The following automatic conversions were performed:
'_exptl_absorpt_correction_type' value 'Multi-scan' changed to
'multi-scan' according to
'/home/saulius/struct/CIF-dictionaries/cif_core.dic' dictionary named
'cif_core.dic' version 2.4.1 from 2010-06-29.

Automatic conversion script
Id: cif_fix_enum 1527 2010-12-29 10:47:43Z saulius 
;
_cod_original_cell_volume 1326.4(8)
_cod_original_formula_sum 'H8 Al B5 K2 O14'
_cod_database_code 4301955

loop_
_symmetry_equiv_pos_as_xyz
'x, y, z'
'-x, -y, z+1/2'
'-x, y, -z+1/2'
'x, -y, -z'
'x+1/2, y+1/2, z'
'-x+1/2, -y+1/2, z+1/2'
'-x+1/2, y+1/2, -z+1/2'
'x+1/2, -y+1/2, -z'

loop_
_atom_site_label
_atom_site_type_symbol
_atom_site_fract_x
_atom_site_fract_y
_atom_site_fract_z
_atom_site_U_iso_or_equiv
_atom_site_adp_type
_atom_site_occupancy
_atom_site_symmetry_multiplicity
_atom_site_calc_flag
_atom_site_refinement_flags
_atom_site_disorder_assembly
_atom_site_disorder_group
Al Al -0.12865(8) 0.5000 0.5000 0.01263(16) Uani 1 2 d S . .
B1 B 0.0169(2) 0.28070(19) 0.41890(14) 0.0177(4) Uani 1 1 d . . .
B2 B 0.1723(2) 0.1041(2) 0.37063(14) 0.0159(4) Uani 1 1 d . . .
B3 B 0.0000 0.1957(3) 0.2500 0.0164(6) Uani 1 2 d S . .
O1 O 0.12460(19) 0.19139(15) 0.44081(10) 0.0283(4) Uani 1 1 d . . .
OW1 O 0.1165(4) -0.1237(4) 0.1726(3) 0.0485(9) Uani 0.80 1 d P . .
OW1' O 0.1872(14) -0.1113(12) 0.1854(9) 0.035(3) Uani 0.20 1 d P . .
O2 O 0.12100(15) 0.11194(13) 0.27871(10) 0.0214(3) Uani 1 1 d . . .
OW2 O 0.0000 -0.4415(2) 0.2500 0.0398(6) Uani 1 2 d S . .
O3 O -0.04627(15) 0.27795(13) 0.33020(9) 0.0206(3) Uani 1 1 d . . .
OW3 O 0.2240(4) 0.0000 0.0000 0.127(2) Uani 1 2 d S . .
O4 O -0.01799(17) 0.36593(15) 0.48860(10) 0.0281(3) Uani 1 1 d . . .
O5 O 0.26911(14) 0.01353(13) 0.39466(9) 0.0181(3) Uani 1 1 d . . .
K K 0.15227(5) -0.25153(5) 0.35680(4) 0.03446(15) Uani 1 1 d . . .

loop_
_atom_site_aniso_label
_atom_site_aniso_U_11
_atom_site_aniso_U_22
_atom_site_aniso_U_33
_atom_site_aniso_U_23
_atom_site_aniso_U_13
_atom_site_aniso_U_12
Al 0.0141(3) 0.0124(3) 0.0114(3) -0.0025(3) 0.000 0.000
B1 0.0194(10) 0.0185(9) 0.0151(10) 0.0000(7) -0.0031(7) 0.0034(8)
B2 0.0170(10) 0.0155(8) 0.0153(9) 0.0002(7) -0.0015(7) 0.0016(7)
B3 0.0186(14) 0.0169(12) 0.0137(12) 0.000 -0.0034(11) 0.000
O1 0.0359(9) 0.0319(7) 0.0171(6) -0.0075(6) -0.0096(6) 0.0210(7)
OW1 0.062(2) 0.0383(16) 0.0449(19) -0.0066(13) 0.0080(17) 0.0000(17)
OW1' 0.053(7) 0.024(5) 0.029(5) -0.006(4) 0.002(5) -0.003(6)
O2 0.0262(7) 0.0229(7) 0.0150(6) -0.0042(5) -0.0049(5) 0.0088(6)
OW2 0.0522(16) 0.0300(12) 0.0373(13) 0.000 0.0113(11) 0.000
O3 0.0215(7) 0.0224(7) 0.0178(7) -0.0051(5) -0.0066(5) 0.0086(6)
OW3 0.0402(19) 0.220(6) 0.121(4) 0.106(4) 0.000 0.000
O4 0.0351(8) 0.0323(7) 0.0171(6) -0.0083(6) -0.0076(6) 0.0192(7)
O5 0.0206(6) 0.0170(6) 0.0166(6) -0.0019(5) -0.0038(5) 0.0062(5)
K 0.0317(3) 0.0397(3) 0.0319(3) -0.0059(2) 0.00146(19) -0.0066(2)

loop_
_atom_type_symbol
_atom_type_description
_atom_type_scat_dispersion_real
_atom_type_scat_dispersion_imag
_atom_type_scat_source
B B 0.0013 0.0007 'International Tables Vol C Tables 4.2.6.8 and 6.1.1.4'
H H 0.0000 0.0000 'International Tables Vol C Tables 4.2.6.8 and 6.1.1.4'
O O 0.0106 0.0060 'International Tables Vol C Tables 4.2.6.8 and 6.1.1.4'
Al Al 0.0645 0.0514 'International Tables Vol C Tables 4.2.6.8 and 6.1.1.4'
K K 0.2009 0.2494 'International Tables Vol C Tables 4.2.6.8 and 6.1.1.4'

loop_
_geom_angle_atom_site_label_1
_geom_angle_atom_site_label_2
_geom_angle_atom_site_label_3
_geom_angle
_geom_angle_site_symmetry_1
_geom_angle_site_symmetry_3
_geom_angle_publ_flag
O4 Al O4 106.77(12) 4_566 . ?
O4 Al O5 109.78(7) 4_566 5_455 ?
O4 Al O5 108.37(6) . 5_455 ?
O4 Al O5 108.37(6) 4_566 8_456 ?
O4 Al O5 109.78(7) . 8_456 ?
O5 Al O5 113.55(10) 5_455 8_456 ?
O4 Al K 154.31(5) 4_566 5_455 ?
O4 Al K 74.53(6) . 5_455 ?
O5 Al K 48.36(5) 5_455 5_455 ?
O5 Al K 94.69(5) 8_456 5_455 ?
O4 Al K 74.53(6) 4_566 8_456 ?
O4 Al K 154.31(5) . 8_456 ?
O5 Al K 94.69(5) 5_455 8_456 ?
O5 Al K 48.36(5) 8_456 8_456 ?
K Al K 115.74(3) 5_455 8_456 ?
O4 B1 O3 123.54(17) . . ?
O4 B1 O1 116.86(16) . . ?
O3 B1 O1 119.60(16) . . ?
O4 B1 K 59.38(9) . 4_556 ?
O3 B1 K 172.75(14) . 4_556 ?
O1 B1 K 58.00(9) . 4_556 ?
O4 B1 K 90.05(12) . 5_455 ?
O3 B1 K 50.20(10) . 5_455 ?
O1 B1 K 133.30(13) . 5_455 ?
K B1 K 125.40(6) 4_556 5_455 ?
O5 B2 O2 120.69(17) . . ?
O5 B2 O1 119.59(16) . . ?
O2 B2 O1 119.73(17) . . ?
O3 B3 O3 108.9(2) 3 . ?
O3 B3 O2 111.34(7) 3 3 ?
O3 B3 O2 108.43(8) . 3 ?
O3 B3 O2 108.43(8) 3 . ?
O3 B3 O2 111.34(7) . . ?
O2 B3 O2 108.4(2) 3 . ?
B2 O1 B1 120.40(15) . . ?
B2 O1 K 141.72(12) . 4_556 ?
B1 O1 K 97.61(11) . 4_556 ?
OW1' OW1 K 162.4(13) . 3 ?
OW1' OW1 K 75.6(12) . . ?
K OW1 K 90.92(11) 3 . ?
OW1 OW1' K 90.5(12) . . ?
B2 O2 B3 123.76(14) . . ?
B2 O2 K 110.00(12) . 7 ?
B3 O2 K 95.42(9) . 7 ?
K OW2 K 92.51(8) . 3 ?
B1 O3 B3 124.44(13) . . ?
B1 O3 K 108.38(12) . 5_455 ?
B3 O3 K 109.12(8) . 5_455 ?
B1 O4 Al 137.05(13) . . ?
B1 O4 K 97.23(11) . 4_556 ?
Al O4 K 125.68(6) . 4_556 ?
B2 O5 Al 129.10(12) . 5_545 ?
B2 O5 K 110.32(12) . . ?
Al O5 K 105.80(6) 5_545 . ?
OW1' K OW2 88.7(2) . . ?
OW1' K O3 73.8(3) . 5_545 ?
OW2 K O3 120.13(4) . 5_545 ?
OW1' K OW1 75.2(3) . 3 ?
OW2 K OW1 78.72(8) . 3 ?
O3 K OW1 142.85(8) 5_545 3 ?
OW1' K O1 136.2(2) . 4_556 ?
OW2 K O1 127.53(4) . 4_556 ?
O3 K O1 100.99(4) 5_545 4_556 ?
OW1 K O1 87.67(8) 3 4_556 ?
OW1' K OW1 14.0(2) . . ?
OW2 K OW1 78.48(8) . . ?
O3 K OW1 87.29(8) 5_545 . ?
OW1 K OW1 64.07(13) 3 . ?
O1 K OW1 138.38(8) 4_556 . ?
OW1' K O4 153.5(3) . 4_556 ?
OW2 K O4 79.95(4) . 4_556 ?
O3 K O4 132.56(4) 5_545 4_556 ?
OW1 K O4 79.11(8) 3 4_556 ?
O1 K O4 47.65(4) 4_556 4_556 ?
OW1 K O4 140.15(8) . 4_556 ?
OW1' K O5 68.3(2) . . ?
OW2 K O5 155.00(5) . . ?
O3 K O5 64.22(4) 5_545 . ?
OW1 K O5 85.65(8) 3 . ?
O1 K O5 70.46(4) 4_556 . ?
OW1 K O5 77.16(8) . . ?
O4 K O5 116.28(4) 4_556 . ?
OW1' K O2 69.6(3) . 7_545 ?
OW2 K O2 73.80(4) . 7_545 ?
O3 K O2 46.34(4) 5_545 7_545 ?
OW1 K O2 135.22(8) 3 7_545 ?
O1 K O2 137.08(5) 4_556 7_545 ?
OW1 K O2 76.14(8) . 7_545 ?
O4 K O2 128.29(5) 4_556 7_545 ?
O5 K O2 105.43(4) . 7_545 ?
OW1' K B1 150.6(3) . 4_556 ?
OW2 K B1 103.15(4) . 4_556 ?
O3 K B1 119.98(5) 5_545 4_556 ?
OW1 K B1 80.87(8) 3 4_556 ?
O1 K B1 24.39(5) 4_556 4_556 ?
OW1 K B1 144.07(8) . 4_556 ?
O4 K B1 23.39(4) 4_556 4_556 ?
O5 K B1 93.37(5) . 4_556 ?
O2 K B1 139.36(5) 7_545 4_556 ?
OW1' K B1 92.5(3) . 5_545 ?
OW2 K B1 132.52(5) . 5_545 ?
O3 K B1 21.42(4) 5_545 5_545 ?
OW1 K B1 146.86(8) 3 5_545 ?
O1 K B1 80.26(5) 4_556 5_545 ?
OW1 K B1 106.43(8) . 5_545 ?
O4 K B1 112.86(5) 4_556 5_545 ?
O5 K B1 61.24(4) . 5_545 ?
O2 K B1 62.45(5) 7_545 5_545 ?
B1 K B1 98.57(4) 4_556 5_545 ?
OW1' K Al 91.3(2) . 5_545 ?
OW2 K Al 177.98(3) . 5_545 ?
O3 K Al 57.97(3) 5_545 5_545 ?
OW1 K Al 103.22(8) 3 5_545 ?
O1 K Al 53.40(3) 4_556 5_545 ?
OW1 K Al 101.85(8) . 5_545 ?
O4 K Al 100.87(4) 4_556 5_545 ?
O5 K Al 25.84(2) . 5_545 ?
O2 K Al 104.31(4) 7_545 5_545 ?
B1 K Al 77.78(4) 4_556 5_545 ?
B1 K Al 45.46(3) 5_545 5_545 ?

loop_
_geom_bond_atom_site_label_1
_geom_bond_atom_site_label_2
_geom_bond_distance
_geom_bond_site_symmetry_2
_geom_bond_publ_flag
Al O4 1.7329(15) 4_566 ?
Al O4 1.7329(15) . ?
Al O5 1.7429(14) 5_455 ?
Al O5 1.7429(14) 8_456 ?
Al K 3.8472(10) 5_455 ?
Al K 3.8472(10) 8_456 ?
B1 O4 1.342(2) . ?
B1 O3 1.357(2) . ?
B1 O1 1.397(3) . ?
B1 K 3.352(2) 4_556 ?
B1 K 3.527(2) 5_455 ?
B2 O5 1.341(2) . ?
B2 O2 1.357(2) . ?
B2 O1 1.394(2) . ?
B3 O3 1.458(2) 3 ?
B3 O3 1.458(2) . ?
B3 O2 1.476(2) 3 ?
B3 O2 1.476(2) . ?
O1 K 2.8681(17) 4_556 ?
OW1 OW1' 0.695(11) . ?
OW1 K 2.864(4) 3 ?
OW1 K 2.878(4) . ?
OW1' K 2.788(12) . ?
O2 K 3.1544(17) 7 ?
OW2 K 2.8328(18) . ?
OW2 K 2.8328(18) 3 ?
O3 K 2.8555(18) 5_455 ?
O4 K 2.9079(16) 4_556 ?
O5 Al 1.7429(14) 5_545 ?
O5 K 2.9879(17) . ?
K O3 2.8555(18) 5_545 ?
K OW1 2.864(4) 3 ?
K O1 2.8681(17) 4_556 ?
K O4 2.9079(16) 4_556 ?
K O2 3.1544(17) 7_545 ?
K B1 3.352(2) 4_556 ?
K B1 3.527(2) 5_545 ?
K Al 3.8472(10) 5_545 ?
